data_1551781
loop_
_publ_author_name
'KAWAMURA, Tomoko'
'HIRAYAMA, Noriaki'

_publ_section_title
;
 Crystal Structure of Meclofenoxate Hydrochloride
;
_journal_name_full 'X-ray Structure Analysis Online'
_journal_page_first 23
_journal_paper_doi 10.2116/xraystruct.25.23
_journal_volume 25
_journal_year 2009
_chemical_formula_moiety 'C12 H17 Cl2 N O3 '
_chemical_formula_sum 'C12 H17 Cl2 N O3'
_chemical_formula_weight 294.18
_space_group_IT_number 2
_space_group_name_Hall '-P 1'
_space_group_name_H-M_alt 'P -1'
_symmetry_cell_setting triclinic
_symmetry_Int_Tables_number 2
_symmetry_space_group_name_Hall '-P 1'
_symmetry_space_group_name_H-M 'P -1'
_cell_angle_alpha 100.280(7)
_cell_angle_beta 101.783(7)
_cell_angle_gamma 96.176(7)
_cell_formula_units_Z 4
_cell_length_a 7.1485(8)
_cell_length_b 13.919(2)
_cell_length_c 15.156(2)
_cell_measurement_reflns_used 10867
_cell_measurement_temperature 293.1
_cell_measurement_theta_max 68.1
_cell_measurement_theta_min 3.0
_cell_volume 1436.2(3)
_computing_cell_refinement PROCESS-AUTO
_computing_data_collection PROCESS-AUTO
_computing_data_reduction CrystalStructure
_computing_publication_material 'CrystalStructure 3.6.0'
_computing_structure_refinement CRYSTALS
_computing_structure_solution SIR92
_diffrn_detector_area_resol_mean 10.00
_diffrn_measured_fraction_theta_full 0.9310
_diffrn_measured_fraction_theta_max 0.9310
_diffrn_measurement_device_type 'Rigaku RAXIS-RAPID'
_diffrn_measurement_method \w
_diffrn_radiation_type 'Cu K\a'
_diffrn_radiation_wavelength 1.5419
_diffrn_reflns_av_R_equivalents 0.039
_diffrn_reflns_limit_h_max 8
_diffrn_reflns_limit_h_min -8
_diffrn_reflns_limit_k_max 16
_diffrn_reflns_limit_k_min -16
_diffrn_reflns_limit_l_max 17
_diffrn_reflns_limit_l_min -18
_diffrn_reflns_number 12116
_diffrn_reflns_theta_full 68.18
_diffrn_reflns_theta_max 68.18
_exptl_absorpt_coefficient_mu 4.083
_exptl_absorpt_correction_T_max 0.665
_exptl_absorpt_correction_T_min 0.328
_exptl_absorpt_correction_type multi-scan
_exptl_absorpt_process_details
;
    Higashi, T. (1995). Program for Absorption Correction.
    Rigaku Corporation, Tokyo, Japan.
;
_exptl_crystal_colour colorless
_exptl_crystal_density_diffrn 1.360
_exptl_crystal_density_method 'not measured'
_exptl_crystal_description block
_exptl_crystal_F_000 616.00
_exptl_crystal_preparation ethanol
_exptl_crystal_size_max 0.35
_exptl_crystal_size_mid 0.30
_exptl_crystal_size_min 0.10
_refine_diff_density_max 0.33
_refine_diff_density_min -0.31
_refine_ls_extinction_method none
_refine_ls_goodness_of_fit_ref 0.902
_refine_ls_hydrogen_treatment noref
_refine_ls_number_parameters 359
_refine_ls_number_reflns 3783
_refine_ls_R_factor_gt 0.0500
_refine_ls_shift/su_max 0.0000
_refine_ls_structure_factor_coef Fsqd
_refine_ls_weighting_details 'w = 1/[0.0010Fo^2^ + 3.0000\s(Fo^2^) + 0.5000]/(4Fo^2^)'
_refine_ls_weighting_scheme calc
_refine_ls_wR_factor_ref 0.1290
_reflns_number_gt 3765
_reflns_number_total 4900
_reflns_threshold_expression F^2^>2.0\s(F^2^)
_cod_data_source_file 25_23_1.cif
_cod_data_source_block '_meclofenoxatehydrochloride'
_cod_original_formula_sum 'C12 H17 Cl2 N O3 '
_cod_database_code 1551781

loop_
_symmetry_equiv_pos_site_id
_symmetry_equiv_pos_as_xyz
1 +X,+Y,+Z
2 -X,-Y,-Z

loop_
_atom_site_label
_atom_site_type_symbol
_atom_site_fract_x
_atom_site_fract_y
_atom_site_fract_z
_atom_site_U_iso_or_equiv
_atom_site_adp_type
_atom_site_occupancy
_atom_site_symmetry_multiplicity
_atom_site_calc_flag
_atom_site_refinement_flags
Cl(101) Cl -0.3377(2) 0.9672(1) -0.06524(8) 0.0966(4) Uani 1.00 1 d .
Cl(102) Cl 0.1922(1) 1.07684(6) 0.40324(6) 0.0554(2) Uani 1.00 1 d .
Cl(201) Cl -0.0631(2) 0.76337(9) -0.24835(7) 0.0850(4) Uani 1.00 1 d .
Cl(202) Cl 0.2836(1) 0.60884(6) 0.42942(6) 0.0602(2) Uani 1.00 1 d .
O(101) O 0.4104(4) 0.8182(2) 0.1922(2) 0.0784(9) Uani 1.00 1 d .
O(102) O 0.4809(3) 0.8919(1) 0.3412(1) 0.0492(6) Uani 1.00 1 d .
O(103) O 0.0370(4) 0.7504(2) 0.2027(2) 0.0668(7) Uani 1.00 1 d .
O(201) O 0.3889(4) 0.4059(2) 0.1234(2) 0.0728(8) Uani 1.00 1 d .
O(202) O 0.5426(4) 0.5362(2) 0.2323(1) 0.0622(7) Uani 1.00 1 d .
O(203) O 0.2764(4) 0.5231(2) 0.0054(2) 0.0647(7) Uani 1.00 1 d .
N(101) N 0.5969(4) 1.1062(2) 0.3689(2) 0.0459(7) Uani 1.00 1 d .
N(201) N 0.7117(4) 0.6196(2) 0.4261(2) 0.0449(7) Uani 1.00 1 d .
C(101) C 0.3641(5) 0.8363(2) 0.2642(2) 0.0524(9) Uani 1.00 1 d .
C(102) C 0.1748(5) 0.7995(3) 0.2838(2) 0.058(1) Uani 1.00 1 d .
C(103) C -0.0461(5) 0.8072(2) 0.1441(2) 0.0524(9) Uani 1.00 1 d .
C(104) C -0.1611(5) 0.7548(3) 0.0608(3) 0.063(1) Uani 1.00 1 d .
C(105) C -0.2512(5) 0.8037(3) -0.0022(3) 0.068(1) Uani 1.00 1 d .
C(106) C -0.2289(5) 0.9049(3) 0.0166(2) 0.060(1) Uani 1.00 1 d .
C(107) C -0.1162(6) 0.9574(3) 0.0993(3) 0.067(1) Uani 1.00 1 d .
C(108) C -0.0241(5) 0.9089(3) 0.1638(2) 0.059(1) Uani 1.00 1 d .
C(109) C 0.6688(5) 0.9335(2) 0.3350(2) 0.0512(9) Uani 1.00 1 d .
C(110) C 0.6652(5) 1.0308(2) 0.3049(2) 0.0493(9) Uani 1.00 1 d .
C(111) C 0.7195(5) 1.1279(3) 0.4638(2) 0.063(1) Uani 1.00 1 d .
C(112) C 0.5860(6) 1.1981(3) 0.3321(3) 0.072(1) Uani 1.00 1 d .
C(201) C 0.4345(5) 0.4923(3) 0.1479(2) 0.0530(9) Uani 1.00 1 d .
C(202) C 0.3871(5) 0.5697(3) 0.0944(2) 0.060(1) Uani 1.00 1 d .
C(203) C 0.2037(5) 0.5838(3) -0.0507(2) 0.055(1) Uani 1.00 1 d .
C(204) C 0.0843(5) 0.5360(3) -0.1358(2) 0.060(1) Uani 1.00 1 d .
C(205) C 0.0048(5) 0.5906(3) -0.1962(2) 0.063(1) Uani 1.00 1 d .
C(206) C 0.0419(5) 0.6925(3) -0.1727(2) 0.063(1) Uani 1.00 1 d .
C(207) C 0.1600(6) 0.7389(3) -0.0898(2) 0.069(1) Uani 1.00 1 d .
C(208) C 0.2414(6) 0.6852(3) -0.0282(2) 0.066(1) Uani 1.00 1 d .
C(209) C 0.5870(5) 0.4728(2) 0.2962(2) 0.057(1) Uani 1.00 1 d .
C(210) C 0.7516(5) 0.5244(2) 0.3742(2) 0.0532(9) Uani 1.00 1 d .
C(211) C 0.8204(6) 0.6417(3) 0.5234(2) 0.065(1) Uani 1.00 1 d .
C(212) C 0.7539(6) 0.7055(3) 0.3836(3) 0.069(1) Uani 1.00 1 d .
H(101) H 0.1974 0.7545 0.3238 0.068 Uiso 1.00 1 c R
H(102) H 0.1246 0.8538 0.3133 0.068 Uiso 1.00 1 c R
H(103) H -0.1790 0.6847 0.0487 0.071 Uiso 1.00 1 c R
H(104) H -0.3285 0.7680 -0.0597 0.076 Uiso 1.00 1 c R
H(105) H -0.1015 1.0275 0.1116 0.079 Uiso 1.00 1 c R
H(106) H 0.0551 0.9452 0.2207 0.067 Uiso 1.00 1 c R
H(107) H 0.7114 0.8883 0.2912 0.059 Uiso 1.00 1 c R
H(108) H 0.7559 0.9433 0.3934 0.059 Uiso 1.00 1 c R
H(109) H 0.5808 1.0199 0.2457 0.058 Uiso 1.00 1 c R
H(110) H 0.7917 1.0563 0.3016 0.058 Uiso 1.00 1 c R
H(111) H 0.6723 1.0837 0.4981 0.071 Uiso 1.00 1 c R
H(112) H 0.8486 1.1198 0.4611 0.071 Uiso 1.00 1 c R
H(113) H 0.7164 1.1939 0.4929 0.072 Uiso 1.00 1 c R
H(114) H 0.7060 1.2406 0.3552 0.090 Uiso 1.00 1 c R
H(115) H 0.4861 1.2303 0.3513 0.090 Uiso 1.00 1 c R
H(116) H 0.5594 1.1825 0.2667 0.090 Uiso 1.00 1 c R
H(117) H 0.4549 1.0835 0.3750 0.055 Uiso 1.00 1 c R
H(201) H 0.3152 0.6130 0.1246 0.068 Uiso 1.00 1 c R
H(202) H 0.5031 0.6062 0.0892 0.068 Uiso 1.00 1 c R
H(203) H 0.0579 0.4659 -0.1507 0.068 Uiso 1.00 1 c R
H(204) H -0.0774 0.5592 -0.2541 0.072 Uiso 1.00 1 c R
H(205) H 0.1845 0.8090 -0.0759 0.081 Uiso 1.00 1 c R
H(206) H 0.3245 0.7170 0.0293 0.075 Uiso 1.00 1 c R
H(207) H 0.6184 0.4132 0.2653 0.067 Uiso 1.00 1 c R
H(208) H 0.4775 0.4583 0.3207 0.067 Uiso 1.00 1 c R
H(209) H 0.8596 0.5393 0.3488 0.064 Uiso 1.00 1 c R
H(210) H 0.7822 0.4818 0.4159 0.064 Uiso 1.00 1 c R
H(211) H 0.7472 0.6119 0.5598 0.075 Uiso 1.00 1 c R
H(212) H 0.9387 0.6158 0.5265 0.075 Uiso 1.00 1 c R
H(213) H 0.8466 0.7111 0.5460 0.075 Uiso 1.00 1 c R
H(214) H 0.8837 0.7359 0.4099 0.081 Uiso 1.00 1 c R
H(215) H 0.6689 0.7520 0.3943 0.081 Uiso 1.00 1 c R
H(216) H 0.7380 0.6828 0.3192 0.081 Uiso 1.00 1 c R
H(217) H 0.5728 0.6170 0.4350 0.054 Uiso 1.00 1 c R

loop_
_atom_site_aniso_label
_atom_site_aniso_U_11
_atom_site_aniso_U_22
_atom_site_aniso_U_33
_atom_site_aniso_U_12
_atom_site_aniso_U_13
_atom_site_aniso_U_23
Cl(101) 0.0950(8) 0.128(1) 0.0757(7) 0.0371(7) 0.0121(6) 0.0413(7)
Cl(102) 0.0461(5) 0.0598(5) 0.0594(5) 0.0104(4) 0.0107(4) 0.0103(4)
Cl(201) 0.0861(7) 0.1080(8) 0.0594(5) 0.0253(6) 0.0022(5) 0.0234(5)
Cl(202) 0.0487(5) 0.0520(5) 0.0805(6) 0.0088(4) 0.0157(4) 0.0136(4)
O(101) 0.074(2) 0.093(2) 0.055(1) -0.005(1) 0.018(1) -0.015(1)
O(102) 0.051(1) 0.044(1) 0.045(1) 0.002(1) 0.0055(9) 0.0014(9)
O(103) 0.067(2) 0.053(1) 0.067(1) -0.011(1) -0.007(1) 0.014(1)
O(201) 0.079(2) 0.058(2) 0.065(2) 0.001(1) -0.001(1) -0.005(1)
O(202) 0.077(2) 0.049(1) 0.048(1) 0.009(1) -0.005(1) 0.001(1)
O(203) 0.070(2) 0.063(1) 0.049(1) 0.012(1) -0.004(1) -0.003(1)
N(101) 0.043(1) 0.045(1) 0.050(1) 0.006(1) 0.009(1) 0.011(1)
N(201) 0.042(1) 0.043(1) 0.049(1) 0.008(1) 0.008(1) 0.010(1)
C(101) 0.059(2) 0.044(2) 0.049(2) 0.008(1) 0.005(2) 0.005(1)
C(102) 0.057(2) 0.061(2) 0.052(2) -0.002(2) 0.002(2) 0.016(2)
C(103) 0.044(2) 0.054(2) 0.054(2) -0.004(1) 0.006(1) 0.009(2)
C(104) 0.060(2) 0.057(2) 0.061(2) -0.006(2) 0.003(2) 0.002(2)
C(105) 0.054(2) 0.082(3) 0.053(2) 0.001(2) -0.001(2) 0.000(2)
C(106) 0.056(2) 0.075(2) 0.052(2) 0.014(2) 0.013(2) 0.015(2)
C(107) 0.074(3) 0.053(2) 0.071(2) 0.011(2) 0.012(2) 0.009(2)
C(108) 0.061(2) 0.054(2) 0.051(2) -0.001(2) 0.002(2) 0.000(2)
C(109) 0.046(2) 0.045(2) 0.057(2) 0.008(1) 0.006(1) 0.002(1)
C(110) 0.047(2) 0.050(2) 0.048(2) 0.005(1) 0.009(1) 0.005(1)
C(111) 0.065(2) 0.060(2) 0.053(2) 0.008(2) 0.003(2) -0.002(2)
C(112) 0.084(3) 0.054(2) 0.087(3) 0.020(2) 0.026(2) 0.027(2)
C(201) 0.043(2) 0.059(2) 0.049(2) 0.007(2) 0.006(1) -0.005(2)
C(202) 0.063(2) 0.062(2) 0.044(2) 0.009(2) -0.002(2) -0.001(2)
C(203) 0.049(2) 0.067(2) 0.046(2) 0.014(2) 0.009(1) 0.004(2)
C(204) 0.052(2) 0.069(2) 0.049(2) 0.004(2) 0.006(2) -0.004(2)
C(205) 0.048(2) 0.091(3) 0.042(2) 0.010(2) 0.006(1) 0.002(2)
C(206) 0.057(2) 0.086(3) 0.048(2) 0.017(2) 0.012(2) 0.011(2)
C(207) 0.077(3) 0.073(2) 0.053(2) 0.019(2) 0.006(2) 0.005(2)
C(208) 0.070(2) 0.069(2) 0.048(2) 0.014(2) -0.003(2) -0.003(2)
C(209) 0.065(2) 0.046(2) 0.056(2) 0.008(2) 0.008(2) 0.006(1)
C(210) 0.059(2) 0.046(2) 0.054(2) 0.016(2) 0.009(2) 0.010(1)
C(211) 0.078(3) 0.056(2) 0.053(2) 0.004(2) -0.001(2) 0.009(2)
C(212) 0.087(3) 0.046(2) 0.068(2) 0.005(2) 0.005(2) 0.017(2)

loop_
_atom_type_symbol
_atom_type_description
_atom_type_scat_dispersion_real
_atom_type_scat_dispersion_imag
_atom_type_scat_source
C C 0.018 0.009
;
International Tables for Crystallography
(1992, Vol. C, Tables 4.2.6.8 and 6.1.1.4)
;
H H 0.000 0.000
;
International Tables for Crystallography
(1992, Vol. C, Table 6.1.1.4)
;
Cl Cl 0.364 0.702
;
International Tables for Crystallography
(1992, Vol. C, Tables 4.2.6.8 and 6.1.1.4)
;
N N 0.031 0.018
;
International Tables for Crystallography
(1992, Vol. C, Tables 4.2.6.8 and 6.1.1.4)
;
O O 0.049 0.032
;
International Tables for Crystallography
(1992, Vol. C, Tables 4.2.6.8 and 6.1.1.4)
;

loop_
_geom_angle_atom_site_label_1
_geom_angle_atom_site_label_2
_geom_angle_atom_site_label_3
_geom_angle
Cl(101) C(106) C(105) 120.2(3)
Cl(101) C(106) C(107) 119.9(3)
Cl(201) C(206) C(205) 120.4(2)
Cl(201) C(206) C(207) 119.4(3)
O(101) C(101) O(102) 123.6(3)
O(101) C(101) C(102) 126.6(3)
O(102) C(101) C(102) 109.9(3)
C(109) O(102) C(101) 117.4(3)
O(102) C(109) C(110) 111.5(3)
O(103) C(102) C(101) 112.3(3)
C(103) O(103) C(102) 117.9(3)
O(103) C(103) C(108) 124.8(3)
O(103) C(103) C(104) 115.2(3)
O(201) C(201) C(202) 127.6(3)
O(201) C(201) O(202) 123.5(3)
O(202) C(201) C(202) 108.9(3)
C(209) O(202) C(201) 116.3(2)
O(202) C(209) C(210) 109.7(3)
O(203) C(202) C(201) 108.6(3)
C(203) O(203) C(202) 116.6(3)
O(203) C(203) C(208) 124.4(3)
O(203) C(203) C(204) 115.5(3)
C(112) N(101) C(110) 110.0(3)
N(101) C(110) C(109) 113.0(3)
C(111) N(101) C(110) 112.6(3)
C(112) N(101) C(111) 110.7(2)
C(212) N(201) C(210) 113.3(3)
N(201) C(210) C(209) 113.5(3)
C(211) N(201) C(210) 111.4(3)
C(212) N(201) C(211) 109.3(2)
C(103) C(104) C(105) 120.1(3)
C(108) C(103) C(104) 119.9(3)
C(103) C(108) C(107) 119.3(3)
C(104) C(105) C(106) 120.3(3)
C(105) C(106) C(107) 119.9(4)
C(106) C(107) C(108) 120.5(3)
C(203) C(204) C(205) 119.7(3)
C(208) C(203) C(204) 120.1(3)
C(203) C(208) C(207) 119.4(3)
C(204) C(205) C(206) 119.9(3)
C(205) C(206) C(207) 120.3(4)
C(206) C(207) C(208) 120.7(4)
O(102) C(109) H(107) 108.2389
O(102) C(109) H(108) 109.4624
O(103) C(102) H(102) 108.9478
O(103) C(102) H(101) 108.6942
O(202) C(209) H(208) 109.0410
O(202) C(209) H(207) 109.5814
O(203) C(202) H(201) 109.8304
O(203) C(202) H(202) 109.5401
H(117) N(101) C(110) 112.2892
N(101) C(110) H(109) 108.5465
N(101) C(110) H(110) 107.9884
N(101) C(111) H(111) 109.5692
H(117) N(101) C(111) 105.9260
N(101) C(111) H(112) 109.1997
N(101) C(111) H(113) 109.6374
N(101) C(112) H(115) 109.3939
H(117) N(101) C(112) 105.0135
N(101) C(112) H(114) 109.1201
N(101) C(112) H(116) 109.8918
H(217) N(201) C(210) 113.7905
N(201) C(210) H(209) 107.7439
N(201) C(210) H(210) 108.9732
N(201) C(211) H(211) 109.9847
H(217) N(201) C(211) 100.1312
N(201) C(211) H(212) 108.5952
N(201) C(211) H(213) 109.8251
N(201) C(212) H(215) 110.4270
H(217) N(201) C(212) 108.0743
N(201) C(212) H(216) 108.9988
N(201) C(212) H(214) 108.9782
C(101) C(102) H(102) 109.1338
C(101) C(102) H(101) 108.2438
H(102) C(102) H(101) 109.4649
C(103) C(104) H(103) 119.4047
C(103) C(108) H(106) 120.2106
C(104) C(105) H(104) 120.3156
H(103) C(104) C(105) 120.4426
H(104) C(105) C(106) 119.4022
C(106) C(107) H(105) 119.2607
H(105) C(107) C(108) 120.2622
C(107) C(108) H(106) 120.5318
H(107) C(109) C(110) 109.1149
H(108) C(109) C(110) 108.9930
C(109) C(110) H(109) 108.3992
C(109) C(110) H(110) 109.3778
H(108) C(109) H(107) 109.4607
H(110) C(110) H(109) 109.4605
H(112) C(111) H(111) 109.4751
H(113) C(111) H(111) 109.4702
H(113) C(111) H(112) 109.4753
H(115) C(112) H(114) 109.4730
H(116) C(112) H(114) 109.4719
H(116) C(112) H(115) 109.4756
C(201) C(202) H(201) 109.8107
C(201) C(202) H(202) 109.5953
H(202) C(202) H(201) 109.4604
C(203) C(204) H(203) 119.6546
C(203) C(208) H(206) 119.4563
C(204) C(205) H(204) 120.6546
H(203) C(204) C(205) 120.6566
H(204) C(205) C(206) 119.4871
C(206) C(207) H(205) 118.4599
H(205) C(207) C(208) 120.8396
C(207) C(208) H(206) 121.1449
H(208) C(209) C(210) 108.3100
H(207) C(209) C(210) 110.7179
C(209) C(210) H(209) 107.5000
C(209) C(210) H(210) 109.5544
H(208) C(209) H(207) 109.4586
H(210) C(210) H(209) 109.4606
H(212) C(211) H(211) 109.4710
H(213) C(211) H(211) 109.4782
H(213) C(211) H(212) 109.4694
H(215) C(212) H(214) 109.4698
H(216) C(212) H(214) 109.4778
H(216) C(212) H(215) 109.4716

loop_
_geom_bond_atom_site_label_1
_geom_bond_atom_site_label_2
_geom_bond_distance
Cl(101) C(106) 1.741(4)
Cl(201) C(206) 1.749(4)
O(101) C(101) 1.197(5)
O(102) C(101) 1.341(3)
O(102) C(109) 1.433(4)
O(103) C(102) 1.418(4)
O(103) C(103) 1.379(4)
O(201) C(201) 1.182(4)
O(202) C(201) 1.351(3)
O(202) C(209) 1.434(4)
O(203) C(202) 1.417(4)
O(203) C(203) 1.371(5)
N(101) C(110) 1.491(4)
N(101) C(111) 1.484(4)
N(101) C(112) 1.487(5)
N(201) C(210) 1.503(4)
N(201) C(211) 1.480(4)
N(201) C(212) 1.487(5)
C(101) C(102) 1.500(5)
C(103) C(104) 1.385(4)
C(103) C(108) 1.378(5)
C(104) C(105) 1.366(6)
C(105) C(106) 1.371(6)
C(106) C(107) 1.374(5)
C(107) C(108) 1.383(5)
C(109) C(110) 1.505(5)
C(201) C(202) 1.487(5)
C(203) C(204) 1.399(4)
C(203) C(208) 1.375(5)
C(204) C(205) 1.367(6)
C(205) C(206) 1.382(6)
C(206) C(207) 1.367(4)
C(207) C(208) 1.375(6)
C(209) C(210) 1.498(4)
N(101) H(117) 1.0581
N(201) H(217) 1.0272
C(102) H(101) 0.9501
C(102) H(102) 0.9500
C(104) H(103) 0.9500
C(105) H(104) 0.9499
C(107) H(105) 0.9501
C(108) H(106) 0.9500
C(109) H(107) 0.9500
C(109) H(108) 0.9500
C(110) H(109) 0.9500
C(110) H(110) 0.9500
C(111) H(111) 0.9500
C(111) H(112) 0.9500
C(111) H(113) 0.9501
C(112) H(114) 0.9500
C(112) H(115) 0.9500
C(112) H(116) 0.9500
C(202) H(201) 0.9500
C(202) H(202) 0.9500
C(204) H(203) 0.9500
C(205) H(204) 0.9501
C(207) H(205) 0.9499
C(208) H(206) 0.9501
C(209) H(207) 0.9500
C(209) H(208) 0.9500
C(210) H(209) 0.9500
C(210) H(210) 0.9500
C(211) H(211) 0.9500
C(211) H(212) 0.9500
C(211) H(213) 0.9501
C(212) H(214) 0.9500
C(212) H(215) 0.9500
C(212) H(216) 0.9500
H(102) C(102) 0.9500

loop_
_geom_contact_atom_site_label_1
_geom_contact_atom_site_label_2
_geom_contact_distance
_geom_contact_site_symmetry_2
Cl(101) C(105) 2.704(5) .
Cl(101) C(107) 2.702(4) .
Cl(102) O(102) 3.583(2) .
Cl(102) N(101) 3.040(3) .
Cl(102) C(112) 3.578(5) .
Cl(201) C(205) 2.723(4) .
Cl(201) C(207) 2.697(4) .
Cl(201) C(211) 3.459(3) 45401
Cl(202) N(201) 3.059(3) .
O(101) O(102) 2.237(3) .
O(101) O(103) 2.779(4) .
O(101) C(102) 2.413(5) .
O(101) C(103) 3.176(4) .
O(101) C(108) 3.452(5) .
O(101) C(109) 2.676(4) .
O(101) C(110) 3.279(4) .
O(101) C(202) 3.484(4) .
O(101) C(208) 3.422(4) .
O(102) O(103) 3.580(3) .
O(102) N(101) 2.940(3) .
O(102) C(102) 2.327(4) .
O(102) C(110) 2.430(4) .
O(102) C(111) 3.532(4) .
O(102) C(212) 3.483(5) .
O(103) C(101) 2.425(4) .
O(103) C(104) 2.334(4) .
O(103) C(108) 2.443(4) .
O(201) O(202) 2.232(3) .
O(201) O(203) 2.691(4) .
O(201) O(203) 3.550(4) 66502
O(201) C(104) 3.253(4) 56502
O(201) C(105) 3.097(4) 56502
O(201) C(202) 2.398(5) .
O(201) C(203) 3.316(5) 66502
O(201) C(204) 3.595(5) 56502
O(201) C(205) 3.228(5) 56502
O(201) C(206) 3.510(5) 56502
O(201) C(208) 3.507(5) 66502
O(201) C(209) 2.657(4) .
O(202) O(203) 3.537(3) .
O(202) N(201) 2.909(3) .
O(202) C(202) 2.310(4) .
O(202) C(204) 3.452(5) 66502
O(202) C(210) 2.398(4) .
O(202) C(212) 2.996(4) .
O(203) O(201) 3.550(4) 66502
O(203) O(203) 3.358(4) 66502
O(203) C(201) 2.358(4) .
O(203) C(201) 3.404(4) 66502
O(203) C(202) 3.346(5) 66502
O(203) C(204) 2.343(4) .
O(203) C(208) 2.428(5) .
N(101) C(109) 2.499(4) .
N(201) C(209) 2.510(4) .
C(101) C(103) 3.062(4) .
C(101) C(108) 3.235(5) .
C(101) C(109) 2.370(4) .
C(101) C(110) 3.154(4) .
C(102) C(103) 2.396(5) .
C(102) C(108) 2.837(5) .
C(103) C(105) 2.384(5) .
C(103) C(106) 2.753(5) .
C(103) C(107) 2.382(5) .
C(104) O(201) 3.253(4) 56502
C(104) C(106) 2.374(6) .
C(104) C(107) 2.745(5) .
C(104) C(108) 2.392(4) .
C(104) C(207) 3.550(6) .
C(104) C(208) 3.572(6) .
C(105) O(201) 3.097(4) 56502
C(105) C(107) 2.376(5) .
C(105) C(108) 2.759(4) .
C(105) C(207) 3.600(6) .
C(106) C(108) 2.393(5) .
C(109) C(111) 2.980(4) .
C(109) C(212) 3.472(5) .
C(110) C(111) 2.474(4) .
C(110) C(112) 2.439(5) .
C(111) C(112) 2.444(6) .
C(201) O(203) 3.404(4) 66502
C(201) C(203) 3.401(5) 66502
C(201) C(204) 3.542(5) 66502
C(201) C(205) 3.492(5) 56502
C(201) C(209) 2.366(5) .
C(202) O(203) 3.346(5) 66502
C(202) C(203) 2.372(5) .
C(202) C(208) 2.785(5) .
C(203) O(201) 3.316(5) 66502
C(203) C(201) 3.401(5) 66502
C(203) C(205) 2.391(5) .
C(203) C(206) 2.748(5) .
C(203) C(207) 2.374(6) .
C(204) O(201) 3.595(5) 56502
C(204) O(202) 3.452(5) 66502
C(204) C(201) 3.542(5) 66502
C(204) C(206) 2.379(6) .
C(204) C(207) 2.751(5) .
C(204) C(208) 2.403(5) .
C(205) O(201) 3.228(5) 56502
C(205) C(201) 3.492(5) 56502
C(205) C(207) 2.384(5) .
C(205) C(208) 2.765(4) .
C(206) O(201) 3.510(5) 56502
C(206) C(208) 2.383(5) .
C(208) O(201) 3.507(5) 66502
C(209) C(212) 3.264(4) .
C(210) C(211) 2.465(4) .
C(210) C(212) 2.497(5) .
C(211) Cl(201) 3.459(3) 65601
C(211) C(212) 2.419(6) .
Cl(101) H(104) 2.7969 .
Cl(101) H(105) 2.7895 .
Cl(102) H(102) 3.1030 .
Cl(102) H(106) 2.9448 .
Cl(102) H(108) 3.4159 45501
Cl(102) H(110) 2.9187 45501
Cl(102) H(111) 3.4238 .
Cl(102) H(112) 2.8583 45501
Cl(102) H(115) 3.1470 .
Cl(102) H(117) 2.0055 .
Cl(201) H(204) 2.8180 .
Cl(201) H(205) 2.7650 .
Cl(201) H(211) 3.2137 45401
Cl(201) H(213) 2.9883 45401
Cl(202) H(101) 2.8420 .
Cl(202) H(204) 3.1848 56502
Cl(202) H(208) 3.0582 .
Cl(202) H(209) 3.0084 45501
Cl(202) H(210) 2.9477 66602
Cl(202) H(211) 3.4866 .
Cl(202) H(211) 3.0922 66602
Cl(202) H(212) 3.1197 45501
Cl(202) H(212) 3.5861 66602
Cl(202) H(214) 3.5101 45501
Cl(202) H(215) 3.4111 .
Cl(202) H(217) 2.0417 .
O(101) H(101) 2.9429 .
O(101) H(102) 3.0349 .
O(101) H(106) 3.3018 .
O(101) H(107) 2.3541 .
O(101) H(108) 3.5398 .
O(101) H(109) 2.8412 .
O(101) H(201) 2.8150 .
O(101) H(202) 3.2836 .
O(101) H(206) 2.5319 .
O(101) H(215) 3.5648 .
O(102) H(101) 2.5690 .
O(102) H(102) 2.4769 .
O(102) H(106) 3.4425 .
O(102) H(107) 1.9513 .
O(102) H(108) 1.9654 .
O(102) H(109) 2.6174 .
O(102) H(110) 3.2365 .
O(102) H(111) 3.2055 .
O(102) H(117) 2.6580 .
O(102) H(215) 2.6320 .
O(103) H(101) 1.9438 .
O(103) H(102) 1.9466 .
O(103) H(103) 2.4756 .
O(103) H(106) 2.6614 .
O(103) H(107) 3.4954 45501
O(103) H(201) 3.1601 .
O(103) H(203) 2.9404 56502
O(103) H(214) 3.5619 45501
O(103) H(216) 3.2055 45501
O(201) H(103) 2.7323 56502
O(201) H(104) 2.3977 56502
O(201) H(201) 2.9826 .
O(201) H(202) 2.9847 .
O(201) H(202) 3.4431 66502
O(201) H(204) 3.2875 56502
O(201) H(207) 2.4027 .
O(201) H(208) 2.8667 .
O(202) H(201) 2.5221 .
O(202) H(202) 2.5103 .
O(202) H(203) 3.3375 66502
O(202) H(204) 3.5474 56502
O(202) H(207) 1.9678 .
O(202) H(208) 1.9616 .
O(202) H(209) 2.5629 .
O(202) H(210) 3.2139 .
O(202) H(215) 3.4258 .
O(202) H(216) 2.3501 .
O(202) H(217) 3.0315 .
O(203) H(103) 2.8293 56502
O(203) H(201) 1.9551 .
O(203) H(202) 1.9518 .
O(203) H(202) 2.8965 66502
O(203) H(203) 2.4938 .
O(203) H(203) 3.5620 56502
O(203) H(206) 2.6334 .
N(101) H(107) 3.3028 .
N(101) H(108) 2.6939 .
N(101) H(109) 2.0064 .
N(101) H(110) 1.9999 .
N(101) H(111) 2.0120 .
N(101) H(112) 2.0078 .
N(101) H(113) 2.0129 .
N(101) H(114) 2.0098 .
N(101) H(115) 2.0130 .
N(101) H(116) 2.0187 .
N(201) H(207) 3.3260 .
N(201) H(208) 2.6860 .
N(201) H(209) 2.0078 .
N(201) H(210) 2.0222 .
N(201) H(211) 2.0134 .
N(201) H(212) 1.9974 .
N(201) H(213) 2.0116 .
N(201) H(214) 2.0078 .
N(201) H(215) 2.0245 .
N(201) H(216) 2.0080 .
C(101) H(101) 2.0113 .
C(101) H(102) 2.0216 .
C(101) H(106) 2.8446 .
C(101) H(107) 2.4390 .
C(101) H(108) 3.1168 .
C(101) H(109) 2.9309 .
C(101) H(117) 3.4764 .
C(101) H(201) 3.3734 .
C(101) H(206) 3.5908 .
C(101) H(215) 3.1038 .
C(102) H(106) 2.5477 .
C(102) H(201) 3.5890 .
C(102) H(214) 3.2549 45501
C(102) H(216) 3.5470 45501
C(103) H(101) 3.1683 .
C(103) H(102) 2.5383 .
C(103) H(103) 2.0281 .
C(103) H(104) 3.2448 .
C(103) H(105) 3.2431 .
C(103) H(106) 2.0295 .
C(103) H(107) 3.2174 45501
C(104) H(104) 2.0195 .
C(104) H(106) 3.2519 .
C(104) H(202) 3.1451 45501
C(104) H(206) 3.5778 45501
C(105) H(103) 2.0207 .
C(105) H(105) 3.2296 .
C(105) H(205) 3.5149 .
C(105) H(206) 3.3000 45501
C(106) H(103) 3.2338 .
C(106) H(104) 2.0155 .
C(106) H(105) 2.0163 .
C(106) H(106) 3.2516 .
C(107) H(104) 3.2308 .
C(107) H(106) 2.0369 .
C(107) H(109) 3.4717 45501
C(107) H(110) 3.3527 45501
C(108) H(102) 2.5818 .
C(108) H(103) 3.2457 .
C(108) H(105) 2.0344 .
C(108) H(107) 2.9931 45501
C(108) H(110) 3.2369 45501
C(109) H(106) 3.5510 65501
C(109) H(109) 2.0177 .
C(109) H(110) 2.0291 .
C(109) H(111) 2.9334 .
C(109) H(112) 2.9226 .
C(109) H(117) 2.7712 .
C(109) H(214) 3.5376 .
C(109) H(215) 2.8286 .
C(109) H(216) 3.5490 .
C(110) H(106) 3.5276 65501
C(110) H(107) 2.0261 .
C(110) H(108) 2.0246 .
C(110) H(111) 2.8779 .
C(110) H(112) 2.4892 .
C(110) H(113) 3.2395 .
C(110) H(114) 2.8501 .
C(110) H(115) 3.2062 .
C(110) H(116) 2.4423 .
C(110) H(117) 2.1303 .
C(111) H(108) 2.6627 .
C(111) H(109) 3.2769 .
C(111) H(110) 2.6578 .
C(111) H(114) 2.4641 .
C(111) H(115) 2.8177 .
C(111) H(116) 3.2270 .
C(111) H(117) 2.0451 .
C(112) H(109) 2.5822 .
C(112) H(110) 2.6172 .
C(112) H(111) 3.2026 .
C(112) H(112) 2.8703 .
C(112) H(113) 2.4390 .
C(112) H(117) 2.0362 .
C(112) H(207) 3.3267 56501
C(201) H(103) 3.5312 56502
C(201) H(104) 3.5712 56502
C(201) H(201) 2.0175 .
C(201) H(202) 2.0150 .
C(201) H(204) 3.3647 56502
C(201) H(207) 2.4831 .
C(201) H(208) 2.7058 .
C(201) H(216) 3.5330 .
C(202) H(103) 3.5871 65501
C(202) H(203) 3.4662 56502
C(202) H(206) 2.4726 .
C(203) H(201) 2.5576 .
C(203) H(202) 2.6342 .
C(203) H(202) 3.5879 66502
C(203) H(203) 2.0431 .
C(203) H(204) 3.2563 .
C(203) H(205) 3.2386 .
C(203) H(206) 2.0190 .
C(204) H(201) 3.3959 56502
C(204) H(204) 2.0236 .
C(204) H(206) 3.2588 .
C(204) H(207) 3.2785 66502
C(204) H(209) 3.3304 66502
C(205) H(203) 2.0236 .
C(205) H(205) 3.2319 .
C(205) H(207) 3.0852 66502
C(205) H(208) 3.5049 56502
C(205) H(209) 3.0587 66502
C(206) H(104) 3.5856 .
C(206) H(203) 3.2420 .
C(206) H(204) 2.0262 .
C(206) H(205) 2.0018 .
C(206) H(206) 3.2447 .
C(206) H(207) 3.3843 66502
C(207) H(104) 3.5605 65501
C(207) H(204) 3.2362 .
C(207) H(206) 2.0359 .
C(208) H(103) 3.4373 .
C(208) H(104) 3.3230 65501
C(208) H(201) 2.6648 .
C(208) H(202) 2.7666 .
C(208) H(203) 3.2564 .
C(208) H(205) 2.0329 .
C(209) H(204) 3.5322 56502
C(209) H(209) 2.0008 .
C(209) H(210) 2.0248 .
C(209) H(216) 2.9385 .
C(209) H(217) 2.6625 .
C(210) H(204) 3.4125 66502
C(210) H(207) 2.0382 .
C(210) H(208) 2.0103 .
C(210) H(211) 2.8664 .
C(210) H(212) 2.4618 .
C(210) H(212) 3.4042 76602
C(210) H(213) 3.2368 .
C(210) H(214) 2.9124 .
C(210) H(215) 3.2575 .
C(210) H(216) 2.4976 .
C(210) H(217) 2.1351 .
C(211) H(209) 2.8552 .
C(211) H(210) 2.4641 .
C(211) H(210) 3.5242 76602
C(211) H(214) 2.4254 .
C(211) H(215) 2.8145 .
C(211) H(216) 3.1956 .
C(211) H(217) 1.9443 .
C(212) H(101) 3.5027 65501
C(212) H(107) 3.1302 .
C(212) H(108) 3.2853 .
C(212) H(209) 2.5096 .
C(212) H(210) 3.2569 .
C(212) H(211) 3.1791 .
C(212) H(212) 2.8533 .
C(212) H(213) 2.3991 .
C(212) H(217) 2.0525 .
H(101) C(212) 3.5027 45501
H(102) Cl(102) 3.1030 .
H(102) O(101) 3.0349 .
H(102) O(102) 2.4769 .
H(102) O(103) 1.9466 .
H(102) C(101) 2.0216 .
H(102) C(103) 2.5383 .
H(102) C(108) 2.5818 .
H(103) O(201) 2.7323 56502
H(103) O(203) 2.8293 56502
H(103) C(201) 3.5312 56502
H(103) C(202) 3.5871 45501
H(104) O(201) 2.3977 56502
H(104) C(201) 3.5712 56502
H(104) C(207) 3.5605 45501
H(104) C(208) 3.3230 45501
H(106) C(109) 3.5510 45501
H(106) C(110) 3.5276 45501
H(107) O(103) 3.4954 65501
H(107) C(103) 3.2174 65501
H(107) C(108) 2.9931 65501
H(108) Cl(102) 3.4159 65501
H(109) C(107) 3.4717 65501
H(110) Cl(102) 2.9187 65501
H(110) C(107) 3.3527 65501
H(110) C(108) 3.2369 65501
H(112) Cl(102) 2.8583 65501
H(201) C(204) 3.3959 56502
H(202) O(201) 3.4431 66502
H(202) O(203) 2.8965 66502
H(202) C(104) 3.1451 65501
H(202) C(203) 3.5879 66502
H(203) O(103) 2.9404 56502
H(203) O(202) 3.3375 66502
H(203) O(203) 3.5620 56502
H(203) C(202) 3.4662 56502
H(204) Cl(202) 3.1848 56502
H(204) O(201) 3.2875 56502
H(204) O(202) 3.5474 56502
H(204) C(201) 3.3647 56502
H(204) C(209) 3.5322 56502
H(204) C(210) 3.4125 66502
H(206) C(104) 3.5778 65501
H(206) C(105) 3.3000 65501
H(207) C(112) 3.3267 54501
H(207) C(204) 3.2785 66502
H(207) C(205) 3.0852 66502
H(207) C(206) 3.3843 66502
H(208) C(205) 3.5049 56502
H(209) Cl(202) 3.0084 65501
H(209) C(204) 3.3304 66502
H(209) C(205) 3.0587 66502
H(210) Cl(202) 2.9477 66602
H(210) C(211) 3.5242 76602
H(211) Cl(201) 3.2137 65601
H(211) Cl(202) 3.0922 66602
H(212) Cl(202) 3.1197 65501
H(212) Cl(202) 3.5861 66602
H(212) C(210) 3.4042 76602
H(213) Cl(201) 2.9883 65601
H(214) Cl(202) 3.5101 65501
H(214) O(103) 3.5619 65501
H(214) C(102) 3.2549 65501
H(216) O(103) 3.2055 65501
H(216) C(102) 3.5470 65501

loop_
_geom_torsion_atom_site_label_1
_geom_torsion_atom_site_label_2
_geom_torsion_atom_site_label_3
_geom_torsion_atom_site_label_4
_geom_torsion
C(109) O(102) C(101) O(101) 1.8(5)
C(109) O(102) C(101) C(102) -179.9(2)
C(101) O(102) C(109) C(110) 86.5(3)
C(103) O(103) C(102) C(101) -73.4(4)
C(102) O(103) C(103) C(104) 172.4(3)
C(102) O(103) C(103) C(108) -8.7(5)
C(209) O(202) C(201) O(201) -5.5(5)
C(209) O(202) C(201) C(202) 174.6(3)
C(201) O(202) C(209) C(210) 163.1(3)
C(203) O(203) C(202) C(201) 173.9(3)
C(202) O(203) C(203) C(204) -175.9(3)
C(202) O(203) C(203) C(208) 4.2(5)
C(111) N(101) C(110) C(109) 59.4(3)
C(112) N(101) C(110) C(109) -176.7(2)
C(211) N(201) C(210) C(209) 151.3(3)
C(212) N(201) C(210) C(209) -85.0(3)
O(101) C(101) C(102) O(103) -9.1(5)
O(102) C(101) C(102) O(103) 172.7(3)
O(103) C(103) C(104) C(105) 179.7(4)
C(108) C(103) C(104) C(105) 0.7(6)
O(103) C(103) C(108) C(107) -179.6(4)
C(104) C(103) C(108) C(107) -0.7(6)
C(103) C(104) C(105) C(106) -0.1(5)
C(104) C(105) C(106) Cl(101) 178.0(3)
C(104) C(105) C(106) C(107) -0.3(6)
Cl(101) C(106) C(107) C(108) -178.0(4)
C(105) C(106) C(107) C(108) 0.3(6)
C(106) C(107) C(108) C(103) 0.2(5)
O(102) C(109) C(110) N(101) 59.6(3)
O(201) C(201) C(202) O(203) -0.8(6)
O(202) C(201) C(202) O(203) 179.1(3)
O(203) C(203) C(204) C(205) 179.9(3)
C(208) C(203) C(204) C(205) -0.3(5)
O(203) C(203) C(208) C(207) -179.8(4)
C(204) C(203) C(208) C(207) 0.3(6)
C(203) C(204) C(205) C(206) -0.4(6)
C(204) C(205) C(206) Cl(201) -178.6(3)
C(204) C(205) C(206) C(207) 0.9(6)
Cl(201) C(206) C(207) C(208) 178.7(4)
C(205) C(206) C(207) C(208) -0.9(6)
C(206) C(207) C(208) C(203) 0.2(6)
O(202) C(209) C(210) N(201) 58.9(4)
